data_4077753
loop_
_publ_author_name
'Scheer, Manfred'
'Kramkowski, Peter'
'Schuster, Kay'

_publ_section_title
;
 An Approach to Novel Complexes with a Tungsten&#x2212;Phosphorus Triple
 Bond&#x2020;
;
_journal_issue 15
_journal_name_full Organometallics
_journal_page_first 2874
_journal_paper_doi 10.1021/om990019e
_journal_volume 18
_journal_year 1999
_chemical_formula_sum 'C34 H57 O3 P W'
_chemical_formula_weight 728.62
_chemical_name_systematic
; 
 ? 
;
_space_group_IT_number 19
_symmetry_cell_setting orthorhombic
_symmetry_space_group_name_Hall 'P 2ac 2ab'
_symmetry_space_group_name_H-M 'P 21 21 21'
_atom_sites_solution_hydrogens geom
_atom_sites_solution_primary direct
_atom_sites_solution_secondary difmap
_audit_creation_method SHELXL
_cell_angle_alpha 90.00
_cell_angle_beta 90.00
_cell_angle_gamma 90.00
_cell_formula_units_Z 4
_cell_length_a 10.1410(10)
_cell_length_b 10.9600(10)
_cell_length_c 31.183(4)
_cell_measurement_reflns_used 1211
_cell_measurement_temperature 200(1)
_cell_measurement_theta_max 28.06
_cell_measurement_theta_min 4.95
_cell_volume 3465.8(6)
_computing_cell_refinement 'STOE IPDS software'
_computing_data_collection 'STOE IPDS software'
_computing_data_reduction 'STOE IPDS software'
_computing_molecular_graphics SIEMENS-XP
_computing_publication_material SKHELXL-93
_computing_structure_refinement 'SHELXL-93 (Sheldrick, 1993)'
_computing_structure_solution 'SHELXS-86 (Sheldrick, 1990)'
_diffrn_ambient_temperature 200(1)
_diffrn_measurement_device 'STOE IPDS'
_diffrn_radiation_monochromator graphite
_diffrn_radiation_source 'fine-focus sealed tube'
_diffrn_radiation_type MoK\a
_diffrn_radiation_wavelength 0.71069
_diffrn_reflns_av_R_equivalents 0.0569
_diffrn_reflns_av_sigmaI/netI 0.0421
_diffrn_reflns_limit_h_max 13
_diffrn_reflns_limit_h_min -13
_diffrn_reflns_limit_k_max 12
_diffrn_reflns_limit_k_min -14
_diffrn_reflns_limit_l_max 41
_diffrn_reflns_limit_l_min -40
_diffrn_reflns_number 20993
_diffrn_reflns_theta_max 28.06
_diffrn_reflns_theta_min 4.95
_exptl_absorpt_coefficient_mu 3.409
_exptl_absorpt_correction_type none
_exptl_crystal_colour yellow
_exptl_crystal_density_diffrn 1.396
_exptl_crystal_description plate
_exptl_crystal_F_000 1496
_exptl_crystal_size_max 0.15
_exptl_crystal_size_mid 0.10
_exptl_crystal_size_min 0.08
_refine_diff_density_max 2.225
_refine_diff_density_min -1.658
_refine_diff_density_rms 0.149
_refine_ls_abs_structure_details 'Flack H D (1983), Acta Cryst. A39, 876-881'
_refine_ls_abs_structure_Flack -0.03(2)
_refine_ls_extinction_method none
_refine_ls_goodness_of_fit_all 1.107
_refine_ls_goodness_of_fit_obs 1.081
_refine_ls_hydrogen_treatment riding
_refine_ls_matrix_type full
_refine_ls_number_parameters 361
_refine_ls_number_reflns 8295
_refine_ls_number_restraints 0
_refine_ls_restrained_S_all 1.108
_refine_ls_restrained_S_obs 1.081
_refine_ls_R_factor_all 0.0595
_refine_ls_R_factor_obs 0.0504
_refine_ls_shift/esd_max 0.944
_refine_ls_shift/esd_mean 0.042
_refine_ls_structure_factor_coef Fsqd
_refine_ls_weighting_details 'w=1/[\s^2^(Fo^2^)+(0.0381P)^2^+22.8504P] where P=(Fo^2^+2Fc^2^)/3'
_refine_ls_weighting_scheme calc
_refine_ls_wR_factor_all 0.1259
_refine_ls_wR_factor_obs 0.1167
_reflns_number_observed 7506
_reflns_number_total 8296
_reflns_observed_criterion >2sigma(I)
_cod_data_source_file om990019e.cif
_cod_data_source_block ad1
_cod_depositor_comments
;
The following automatic conversions were performed:

'_refine_ls_weighting_scheme' value 'calc
w=1/[\s^2^(Fo^2^)+(0.0381P)^2^+22.8504P] where P=(Fo^2^+2Fc^2^)/3'
was changed to 'calc'. New tag '_refine_ls_weighting_details' was
created. The value of the new tag was set to
'w=1/[\s^2^(Fo^2^)+(0.0381P)^2^+22.8504P] where P=(Fo^2^+2Fc^2^)/3'.

Automatic conversion script
Id: cif_fix_values 3143 2015-03-26 13:38:13Z robertas 
;
_cod_original_sg_symbol_H-M P2(1)2(1)2(1)
_cod_database_code 4077753

loop_
_symmetry_equiv_pos_as_xyz
'x, y, z'
'-x+1/2, -y, z+1/2'
'x+1/2, -y+1/2, -z'
'-x, y+1/2, -z+1/2'

loop_
_atom_site_aniso_label
_atom_site_aniso_U_11
_atom_site_aniso_U_22
_atom_site_aniso_U_33
_atom_site_aniso_U_23
_atom_site_aniso_U_13
_atom_site_aniso_U_12
W1 0.03514(13) 0.03346(13) 0.02970(13) -0.00068(13) -0.00269(13) -0.00410(14)
P1 0.0332(11) 0.0307(9) 0.0349(10) 0.0027(7) 0.0014(7) -0.0052(8)
O1 0.052(4) 0.044(4) 0.040(3) -0.001(3) -0.002(3) -0.001(3)
O2 0.063(5) 0.055(4) 0.034(3) -0.005(3) -0.002(3) 0.007(4)
O3 0.059(4) 0.060(4) 0.047(4) 0.006(3) -0.012(3) 0.000(3)
C1 0.054(5) 0.037(4) 0.013(3) 0.002(2) -0.004(3) -0.021(4)
C2 0.008(2) 0.029(3) 0.032(3) 0.005(3) -0.005(2) -0.008(2)
C3 0.057(6) 0.050(6) 0.036(5) -0.004(4) 0.000(4) 0.003(5)
C4 0.207(26) 0.175(22) 0.057(9) -0.003(11) 0.023(12) 0.124(21)
C5 0.683(79) 0.084(13) 0.056(10) -0.021(9) 0.141(24) -0.094(25)
C6 0.115(17) 0.405(43) 0.046(8) -0.081(16) -0.009(9) -0.055(22)
C7 0.048(5) 0.042(5) 0.035(4) 0.003(4) 0.001(4) 0.001(4)
C8 0.153(17) 0.046(7) 0.084(10) 0.029(7) -0.006(10) -0.001(9)
C9 0.062(7) 0.073(9) 0.077(8) -0.011(7) -0.012(6) -0.011(6)
C10 0.060(7) 0.106(10) 0.064(6) -0.025(7) 0.017(6) -0.002(9)
C11 0.034(3) 0.037(4) 0.032(4) 0.001(4) -0.009(3) -0.011(3)
C12 0.049(6) 0.053(5) 0.045(5) 0.011(4) -0.008(4) -0.011(4)
C13 0.057(6) 0.042(5) 0.065(6) -0.013(4) 0.010(6) -0.013(5)
C14 0.047(5) 0.044(4) 0.057(6) 0.007(5) -0.011(5) -0.013(4)
C15 0.054(5) 0.059(6) 0.052(6) 0.008(5) -0.010(5) -0.026(5)
C16 0.094(9) 0.060(8) 0.061(7) -0.007(6) -0.005(6) -0.043(7)
C17 0.083(8) 0.049(6) 0.079(8) -0.018(7) 0.037(7) -0.023(7)
C18 0.074(8) 0.042(6) 0.100(11) -0.011(6) 0.007(7) -0.005(5)
C19 0.076(7) 0.032(5) 0.051(5) 0.009(4) -0.004(5) -0.014(5)
C20 0.063(7) 0.057(7) 0.057(6) 0.000(5) 0.014(5) -0.030(5)
C21 0.039(4) 0.034(4) 0.031(4) -0.002(3) -0.002(3) -0.010(3)
C22 0.070(10) 0.115(14) 0.193(21) -0.084(14) 0.072(12) -0.045(10)
C23 0.158(17) 0.163(17) 0.045(7) -0.014(9) 0.000(9) -0.116(15)
C24 0.078(10) 0.093(12) 0.335(36) 0.121(17) -0.093(16) -0.051(9)
C25 0.176(20) 0.115(14) 0.050(7) -0.011(7) -0.010(9) -0.105(14)
C26 0.043(7) 0.123(14) 0.245(26) 0.114(18) 0.021(12) -0.005(8)
C27 0.047(7) 0.169(19) 0.175(18) -0.121(16) 0.023(11) -0.035(11)
C28 0.201(25) 0.078(12) 0.090(12) 0.015(10) -0.042(14) -0.064(14)
C29 0.124(17) 0.066(11) 0.169(23) 0.054(13) 0.008(17) 0.004(12)
C30 0.079(12) 0.085(13) 0.306(41) -0.106(19) 0.022(17) -0.029(10)
C31 0.073(7) 0.050(6) 0.067(7) 0.019(6) -0.032(6) -0.003(6)
C32 0.344(46) 0.421(57) 0.089(15) -0.032(24) -0.071(21) 0.313(46)
C33 0.257(36) 0.098(16) 0.405(54) 0.054(24) -0.273(40) -0.040(19)
C34 0.181(27) 0.341(53) 0.207(32) 0.198(36) -0.071(23) -0.030(28)

loop_
_atom_site_label
_atom_site_type_symbol
_atom_site_fract_x
_atom_site_fract_y
_atom_site_fract_z
_atom_site_U_iso_or_equiv
_atom_site_thermal_displace_type
_atom_site_occupancy
_atom_site_calc_flag
_atom_site_refinement_flags
W1 W 0.16541(3) 0.36259(3) 0.108842(10) 0.03277(9) Uani 1 d .
P1 P 0.3598(2) 0.2227(2) 0.12235(7) 0.0329(4) Uani 1 d .
O1 O 0.0785(7) 0.4352(7) 0.1557(2) 0.045(2) Uani 1 d .
O2 O 0.0840(8) 0.4190(7) 0.0594(2) 0.051(2) Uani 1 d .
O3 O 0.3844(7) 0.2147(7) 0.1756(2) 0.055(2) Uani 1 d .
C1 C 0.1756(10) 0.1929(7) 0.1144(2) 0.034(2) Uani 1 d .
C2 C 0.3547(5) 0.3815(5) 0.1098(2) 0.0230(12) Uani 1 d .
C3 C 0.0648(11) 0.4387(10) 0.2026(3) 0.048(2) Uani 1 d .
C4 C -0.0319(27) 0.5298(22) 0.2127(6) 0.146(12) Uani 1 d .
H4A H -0.0504(152) 0.5780(123) 0.1873(18) 0.220 Uiso 1 calc R
H4B H 0.0015(81) 0.5825(113) 0.2352(46) 0.220 Uiso 1 calc R
H4C H -0.1123(69) 0.4905(22) 0.2223(61) 0.220 Uiso 1 calc R
C5 C 0.0448(49) 0.3210(18) 0.2184(6) 0.274(27) Uani 1 d .
H5A H -0.0488(52) 0.3069(154) 0.2223(143) 0.411 Uiso 1 calc R
H5B H 0.0895(385) 0.3123(137) 0.2458(74) 0.411 Uiso 1 calc R
H5C H 0.0800(434) 0.2621(24) 0.1982(73) 0.411 Uiso 1 calc R
C6 C 0.1946(22) 0.4892(33) 0.2180(5) 0.189(14) Uani 1 d .
H6A H 0.1863(80) 0.5146(244) 0.2477(28) 0.283 Uiso 1 calc R
H6B H 0.2190(133) 0.5588(149) 0.2005(57) 0.283 Uiso 1 calc R
H6C H 0.2620(63) 0.4268(76) 0.2157(82) 0.283 Uiso 1 calc R
C7 C 0.0626(10) 0.4224(9) 0.0147(3) 0.042(2) Uani 1 d .
C8 C 0.0326(21) 0.5510(12) 0.0030(5) 0.094(6) Uani 1 d .
H8A H -0.0056(114) 0.5535(16) -0.0255(17) 0.142 Uiso 1 calc R
H8B H 0.1133(28) 0.5985(27) 0.0034(38) 0.142 Uiso 1 calc R
H8C H -0.0294(95) 0.5848(37) 0.0235(24) 0.142 Uiso 1 calc R
C9 C -0.0560(12) 0.3405(13) 0.0050(5) 0.071(4) Uani 1 d .
H9A H -0.0743(61) 0.3421(70) -0.0255(6) 0.106 Uiso 1 calc R
H9B H -0.1324(26) 0.3699(54) 0.0206(25) 0.106 Uiso 1 calc R
H9C H -0.0364(38) 0.2575(21) 0.0138(29) 0.106 Uiso 1 calc R
C10 C 0.1804(13) 0.3689(15) -0.0078(4) 0.076(3) Uani 1 d .
H10A H 0.1598(39) 0.3567(96) -0.0379(8) 0.115 Uiso 1 calc R
H10B H 0.2027(67) 0.2912(50) 0.0052(23) 0.115 Uiso 1 calc R
H10C H 0.2545(33) 0.4243(48) -0.0052(31) 0.115 Uiso 1 calc R
C11 C 0.1221(7) 0.0668(7) 0.1113(3) 0.034(2) Uani 1 d .
C12 C 0.1371(10) 0.0031(10) 0.1557(3) 0.049(2) Uani 1 d .
H12A H 0.2307(10) -0.0094(10) 0.1621(3) 0.059 Uiso 1 calc R
H12B H 0.0995(10) 0.0550(10) 0.1782(3) 0.059 Uiso 1 calc R
C13 C 0.1771(13) -0.0105(9) 0.0765(4) 0.055(2) Uani 1 d .
H13A H 0.2719(13) -0.0222(9) 0.0809(4) 0.065 Uiso 1 calc R
H13B H 0.1643(13) 0.0296(9) 0.0487(4) 0.065 Uiso 1 calc R
C14 C -0.0315(9) 0.0865(9) 0.1044(4) 0.049(2) Uani 1 d .
H14A H -0.0679(9) 0.1355(9) 0.1279(4) 0.059 Uiso 1 calc R
H14B H -0.0473(9) 0.1296(9) 0.0774(4) 0.059 Uiso 1 calc R
C15 C -0.0980(11) -0.0395(10) 0.1034(4) 0.055(3) Uani 1 d .
H15 H -0.1935(11) -0.0285(10) 0.0982(4) 0.066 Uiso 1 calc R
C16 C -0.0418(14) -0.1152(12) 0.0685(4) 0.072(4) Uani 1 d .
H16A H -0.0540(14) -0.0740(12) 0.0409(4) 0.086 Uiso 1 calc R
H16B H -0.0876(14) -0.1939(12) 0.0673(4) 0.086 Uiso 1 calc R
C17 C 0.1058(13) -0.1359(13) 0.0768(4) 0.071(4) Uani 1 d .
H17 H 0.1426(13) -0.1882(13) 0.0538(4) 0.085 Uiso 1 calc R
C18 C 0.1246(14) -0.1970(10) 0.1190(5) 0.072(4) Uani 1 d .
H18A H 0.2190(14) -0.2091(10) 0.1243(5) 0.086 Uiso 1 calc R
H18B H 0.0821(14) -0.2772(10) 0.1186(5) 0.086 Uiso 1 calc R
C19 C 0.0657(12) -0.1200(9) 0.1550(4) 0.053(3) Uani 1 d .
H19 H 0.0791(12) -0.1620(9) 0.1828(4) 0.064 Uiso 1 calc R
C20 C -0.0786(12) -0.1007(11) 0.1477(4) 0.059(3) Uani 1 d .
H20A H -0.1149(12) -0.0484(11) 0.1703(4) 0.071 Uiso 1 calc R
H20B H -0.1250(12) -0.1791(11) 0.1485(4) 0.071 Uiso 1 calc R
C21 C 0.4580(8) 0.4742(7) 0.1035(3) 0.035(2) Uani 1 d .
C22 C 0.5674(16) 0.4327(18) 0.0757(8) 0.126(9) Uani 1 d .
H22A H 0.5315(16) 0.3958(18) 0.0496(8) 0.151 Uiso 1 calc R
H22B H 0.6191(16) 0.3705(18) 0.0908(8) 0.151 Uiso 1 calc R
C23 C 0.5159(22) 0.5128(19) 0.1464(4) 0.122(8) Uani 1 d .
H23A H 0.5468(22) 0.4407(19) 0.1620(4) 0.146 Uiso 1 calc R
H23B H 0.4476(22) 0.5526(19) 0.1637(4) 0.146 Uiso 1 calc R
C24 C 0.4034(17) 0.5869(17) 0.0845(10) 0.169(13) Uani 1 d .
H24A H 0.3213(17) 0.6088(17) 0.0992(10) 0.202 Uiso 1 calc R
H24B H 0.3830(17) 0.5730(17) 0.0541(10) 0.202 Uiso 1 calc R
C25 C 0.6351(22) 0.6042(17) 0.1392(4) 0.114(8) Uani 1 d .
H25 H 0.6818(22) 0.6160(17) 0.1667(4) 0.137 Uiso 1 calc R
C26 C 0.7307(14) 0.5534(18) 0.1066(10) 0.137(10) Uani 1 d .
H26A H 0.7575(14) 0.4709(18) 0.1150(10) 0.165 Uiso 1 calc R
H26B H 0.8097(14) 0.6047(18) 0.1055(10) 0.165 Uiso 1 calc R
C27 C 0.6653(17) 0.5497(21) 0.0626(7) 0.130(9) Uani 1 d .
H27 H 0.7270(17) 0.5317(21) 0.0388(7) 0.156 Uiso 1 calc R
C28 C 0.5791(29) 0.6556(19) 0.0546(7) 0.123(9) Uani 1 d .
H28A H 0.6331(29) 0.7209(19) 0.0422(7) 0.147 Uiso 1 calc R
H28B H 0.5139(29) 0.6322(19) 0.0329(7) 0.147 Uiso 1 calc R
C29 C 0.5128(25) 0.7025(19) 0.0890(10) 0.120(8) Uani 1 d .
H29 H 0.4708(25) 0.7809(19) 0.0813(10) 0.144 Uiso 1 calc R
C30 C 0.5764(19) 0.7125(20) 0.1275(12) 0.157(14) Uani 1 d .
H30A H 0.5130(19) 0.7368(20) 0.1496(12) 0.188 Uiso 1 calc R
H30B H 0.6438(19) 0.7763(20) 0.1255(12) 0.188 Uiso 1 calc R
C31 C 0.4881(13) 0.1490(11) 0.1979(4) 0.063(3) Uani 1 d .
C32 C 0.5520(38) 0.0647(38) 0.1705(8) 0.285(29) Uani 1 d .
H32A H 0.5986(406) 0.1087(42) 0.1482(94) 0.427 Uiso 1 calc R
H32B H 0.4869(58) 0.0113(293) 0.1576(121) 0.427 Uiso 1 calc R
H32C H 0.6142(355) 0.0165(306) 0.1870(30) 0.427 Uiso 1 calc R
C33 C 0.5719(33) 0.2392(22) 0.2184(13) 0.253(25) Uani 1 d .
H33A H 0.5940(337) 0.2122(184) 0.2471(48) 0.380 Uiso 1 calc R
H33B H 0.5257(158) 0.3166(105) 0.2199(123) 0.380 Uiso 1 calc R
H33C H 0.6521(186) 0.2491(276) 0.2018(72) 0.380 Uiso 1 calc R
C34 C 0.4288(30) 0.0782(37) 0.2318(11) 0.243(22) Uani 1 d .
H34A H 0.3358(88) 0.0668(296) 0.2258(62) 0.364 Uiso 1 calc R
H34B H 0.4390(322) 0.1209(160) 0.2589(23) 0.364 Uiso 1 calc R
H34C H 0.4718(251) -0.0006(132) 0.2336(79) 0.364 Uiso 1 calc R

loop_
_atom_type_symbol
_atom_type_description
_atom_type_scat_dispersion_real
_atom_type_scat_dispersion_imag
_atom_type_scat_source
C C 0.0033 0.0016 'International Tables Vol C Tables 4.2.6.8 and 6.1.1.4'
H H 0.0000 0.0000 'International Tables Vol C Tables 4.2.6.8 and 6.1.1.4'
O O 0.0106 0.0060 'International Tables Vol C Tables 4.2.6.8 and 6.1.1.4'
P P 0.1023 0.0942 'International Tables Vol C Tables 4.2.6.8 and 6.1.1.4'
W W -0.8490 6.8722 'International Tables Vol C Tables 4.2.6.8 and 6.1.1.4'

loop_
_geom_angle_atom_site_label_1
_geom_angle_atom_site_label_2
_geom_angle_atom_site_label_3
_geom_angle
O2 W1 C1 115.6(3)
O2 W1 O1 107.2(3)
C1 W1 O1 112.0(3)
O2 W1 C2 114.8(3)
C1 W1 C2 92.9(3)
O1 W1 C2 114.1(3)
O2 W1 P1 133.3(2)
C1 W1 P1 48.7(3)
O1 W1 P1 119.5(2)
C2 W1 P1 44.7(2)
O3 P1 C2 105.8(4)
O3 P1 C1 105.3(3)
C2 P1 C1 96.3(3)
O3 P1 W1 108.2(3)
C2 P1 W1 49.5(2)
C1 P1 W1 47.3(2)
C3 O1 W1 145.8(7)
C7 O2 W1 154.0(7)
C31 O3 P1 127.5(8)
C11 C1 W1 153.8(7)
C11 C1 P1 121.6(6)
W1 C1 P1 84.0(3)
C21 C2 P1 132.9(5)
C21 C2 W1 141.2(5)
P1 C2 W1 85.8(2)
C5 C3 C4 117.9(22)
C5 C3 O1 109.9(10)
C4 C3 O1 107.4(10)
C5 C3 C6 110.7(26)
C4 C3 C6 105.8(19)
O1 C3 C6 104.1(10)
O2 C7 C8 107.4(10)
O2 C7 C10 109.1(9)
C8 C7 C10 114.7(12)
O2 C7 C9 107.5(9)
C8 C7 C9 110.3(11)
C10 C7 C9 107.6(10)
C13 C11 C1 116.1(8)
C13 C11 C12 110.9(8)
C1 C11 C12 108.9(7)
C13 C11 C14 110.3(8)
C1 C11 C14 103.9(7)
C12 C11 C14 106.1(8)
C19 C12 C11 109.7(8)
C11 C13 C17 109.0(9)
C15 C14 C11 108.2(8)
C16 C15 C14 110.5(9)
C16 C15 C20 111.3(10)
C14 C15 C20 108.3(9)
C15 C16 C17 109.6(10)
C18 C17 C16 109.8(10)
C18 C17 C13 110.0(11)
C16 C17 C13 108.8(12)
C17 C18 C19 110.6(10)
C20 C19 C18 110.5(10)
C20 C19 C12 109.8(9)
C18 C19 C12 108.2(9)
C19 C20 C15 108.7(9)
C2 C21 C22 113.6(9)
C2 C21 C24 111.3(8)
C22 C21 C24 107.7(17)
C2 C21 C23 110.4(8)
C22 C21 C23 108.1(14)
C24 C21 C23 105.3(15)
C21 C22 C27 110.7(12)
C21 C23 C25 110.2(10)
C21 C24 C29 110.3(12)
C30 C25 C26 114.6(18)
C30 C25 C23 104.6(19)
C26 C25 C23 110.6(14)
C25 C26 C27 109.6(13)
C28 C27 C26 112.9(14)
C28 C27 C22 107.0(15)
C26 C27 C22 93.3(18)
C29 C28 C27 117.1(17)
C28 C29 C30 119.2(23)
C28 C29 C24 88.6(22)
C30 C29 C24 116.3(18)
C29 C30 C25 111.5(16)
C32 C31 C34 106.4(28)
C32 C31 C33 116.2(27)
C34 C31 C33 106.8(25)
C32 C31 O3 111.3(12)
C34 C31 O3 108.5(15)
C33 C31 O3 107.3(12)

loop_
_geom_bond_atom_site_label_1
_geom_bond_atom_site_label_2
_geom_bond_distance
W1 O2 1.855(7)
W1 C1 1.871(8)
W1 O1 1.883(7)
W1 C2 1.931(5)
W1 P1 2.533(2)
P1 O3 1.680(8)
P1 C2 1.785(6)
P1 C1 1.913(10)
O1 C3 1.472(12)
O2 C7 1.412(11)
O3 C31 1.452(13)
C1 C11 1.488(10)
C2 C21 1.472(9)
C3 C5 1.40(2)
C3 C4 1.43(2)
C3 C6 1.51(2)
C7 C8 1.49(2)
C7 C10 1.504(15)
C7 C9 1.53(2)
C11 C13 1.486(13)
C11 C12 1.558(12)
C11 C14 1.586(12)
C12 C19 1.531(14)
C13 C17 1.55(2)
C14 C15 1.537(12)
C15 C16 1.48(2)
C15 C20 1.55(2)
C16 C17 1.54(2)
C17 C18 1.49(2)
C18 C19 1.53(2)
C19 C20 1.50(2)
C21 C22 1.48(2)
C21 C24 1.48(2)
C21 C23 1.521(15)
C22 C27 1.67(3)
C23 C25 1.59(2)
C24 C29 1.69(3)
C25 C30 1.38(3)
C25 C26 1.51(3)
C26 C27 1.52(3)
C27 C28 1.47(3)
C28 C29 1.37(3)
C29 C30 1.37(3)
C31 C32 1.42(3)
C31 C34 1.44(3)
C31 C33 1.45(2)
